data_4081334
loop_
_publ_author_name
'Gloaguen, Yann'
'B\'enac-Lestrille, Ga\"etan'
'Vendier, Laure'
'Helmstedt, Ulrike'
'Clot, Eric'
'Alcaraz, Gilles'
'Sabo-Etienne, Sylviane'

_publ_section_title
;
 Monosubstituted Borane Ruthenium Complexes
 RuH2(\h2:\h2-H2BR)(PR&#x2032;3)2: A General Approach to the Geminal
 Bis(\s-B--H) Coordination Mode
;
_journal_issue 17
_journal_name_full Organometallics
_journal_page_first 4868
_journal_paper_doi 10.1021/om400610k
_journal_volume 32
_journal_year 2013
_chemical_compound_source 'synthesis as described'
_chemical_formula_moiety 'C37 H73 B1 P2 Ru1'
_chemical_formula_sum 'C37 H73 B P2 Ru'
_chemical_formula_weight 691.77
_chemical_name_systematic
;
 ?
;
_space_group_IT_number 14
_symmetry_cell_setting monoclinic
_symmetry_Int_Tables_number 14
_symmetry_space_group_name_Hall '-P 2ybc'
_symmetry_space_group_name_H-M 'P 1 21/c 1'
_atom_sites_solution_hydrogens geom
_atom_sites_solution_primary direct
_atom_sites_solution_secondary difmap
_cell_angle_alpha 90
_cell_angle_beta 106.080(5)
_cell_angle_gamma 90
_cell_formula_units_Z 4
_cell_length_a 12.5088(11)
_cell_length_b 16.8599(15)
_cell_length_c 18.2807(17)
_cell_measurement_reflns_used 6211
_cell_measurement_temperature 110(2)
_cell_measurement_theta_max 23.22
_cell_measurement_theta_min 2.6
_cell_measurement_wavelength 0.71073
_cell_volume 3704.5(6)
_computing_cell_refinement 'Bruker SMART'
_computing_data_collection 'Bruker SMART'
_computing_data_reduction 'Bruker SAINT'
_computing_molecular_graphics 'Ortep-3 for Windows (Farrugia, 1997)'
_computing_publication_material 'WinGX publication routines (Farrugia, 1999)'
_computing_structure_refinement 'SHELXL-97 (Sheldrick, 1997)'
_computing_structure_solution 'SHELXS-86 (Sheldrick, 1986)'
_diffrn_ambient_temperature 110
_diffrn_measured_fraction_theta_full 0.994
_diffrn_measured_fraction_theta_max 0.994
_diffrn_measurement_device_type 'Bruker Kappa APEX II'
_diffrn_measurement_method \w-\f
_diffrn_radiation_monochromator graphite
_diffrn_radiation_source 'fine-focus sealed tube'
_diffrn_radiation_type MoK\a
_diffrn_radiation_wavelength 0.71073
_diffrn_reflns_av_R_equivalents 0.0645
_diffrn_reflns_av_unetI/netI 0.0529
_diffrn_reflns_limit_h_max 13
_diffrn_reflns_limit_h_min -13
_diffrn_reflns_limit_k_max 18
_diffrn_reflns_limit_k_min -18
_diffrn_reflns_limit_l_max 18
_diffrn_reflns_limit_l_min -20
_diffrn_reflns_number 31143
_diffrn_reflns_theta_full 23.46
_diffrn_reflns_theta_max 23.46
_diffrn_reflns_theta_min 1.67
_diffrn_standards_decay_% 0
_diffrn_standards_interval_count 0
_diffrn_standards_interval_time 0
_diffrn_standards_number 0
_exptl_absorpt_coefficient_mu 0.533
_exptl_absorpt_correction_T_max 0.984
_exptl_absorpt_correction_T_min 0.897
_exptl_absorpt_correction_type multi-scan
_exptl_absorpt_process_details
;
        [c.f. r.h. blessing, acta cryst. (1995), a51, 33-38]
;
_exptl_crystal_colour colourless
_exptl_crystal_density_diffrn 1.24
_exptl_crystal_density_method 'not measured'
_exptl_crystal_description platelet
_exptl_crystal_F_000 1496
_exptl_crystal_size_max 0.12
_exptl_crystal_size_mid 0.07
_exptl_crystal_size_min 0.025
_refine_diff_density_max 0.467
_refine_diff_density_min -0.707
_refine_diff_density_rms 0.133
_refine_ls_extinction_method none
_refine_ls_goodness_of_fit_ref 1.063
_refine_ls_hydrogen_treatment mixed
_refine_ls_matrix_type full
_refine_ls_number_parameters 384
_refine_ls_number_reflns 5415
_refine_ls_number_restraints 0
_refine_ls_restrained_S_all 1.063
_refine_ls_R_factor_all 0.0657
_refine_ls_R_factor_gt 0.0366
_refine_ls_shift/su_max 0.002
_refine_ls_shift/su_mean 0
_refine_ls_structure_factor_coef Fsqd
_refine_ls_weighting_details 'calc w=1/[\s^2^(Fo^2^)+(0.0768P)^2^+0.2898P] where P=(Fo^2^+2Fc^2^)/3'
_refine_ls_weighting_scheme calc
_refine_ls_wR_factor_gt 0.1001
_refine_ls_wR_factor_ref 0.1265
_reflns_number_gt 3981
_reflns_number_total 5415
_reflns_threshold_expression >2\s(I)
_cod_data_source_file om400610k_si_002.cif
_cod_data_source_block gao130508(bis-sigma-methyl)
_cod_database_code 4081334

loop_
_symmetry_equiv_pos_as_xyz
'x, y, z'
'-x, y+1/2, -z+1/2'
'-x, -y, -z'
'x, -y-1/2, z-1/2'

loop_
_atom_site_label
_atom_site_type_symbol
_atom_site_fract_x
_atom_site_fract_y
_atom_site_fract_z
_atom_site_U_iso_or_equiv
_atom_site_adp_type
_atom_site_occupancy
_atom_site_symmetry_multiplicity
_atom_site_calc_flag
_atom_site_refinement_flags
C1 C 0.9050(4) 0.2830(3) 0.2761(3) 0.0358(14) Uani 1 1 d .
H1A H 0.9781 0.2581 0.2959 0.054 Uiso 1 1 calc R
H1B H 0.8951 0.3241 0.3115 0.054 Uiso 1 1 calc R
H1C H 0.8999 0.3069 0.2264 0.054 Uiso 1 1 calc R
C2 C 0.7852(4) -0.0352(3) 0.1559(3) 0.0182(11) Uani 1 1 d .
H2 H 0.7378 -0.056 0.1876 0.022 Uiso 1 1 calc R
C3 C 0.7037(4) -0.0230(3) 0.0764(3) 0.0209(11) Uani 1 1 d .
H3A H 0.6522 0.0211 0.0783 0.025 Uiso 1 1 calc R
H3B H 0.7458 -0.0083 0.0398 0.025 Uiso 1 1 calc R
C4 C 0.6371(4) -0.0982(3) 0.0493(3) 0.0272(12) Uani 1 1 d .
H4A H 0.5857 -0.0892 -0.0019 0.033 Uiso 1 1 calc R
H4B H 0.5921 -0.1113 0.0844 0.033 Uiso 1 1 calc R
C5 C 0.7144(4) -0.1674(3) 0.0462(3) 0.0258(12) Uani 1 1 d .
H5A H 0.6698 -0.2162 0.0311 0.031 Uiso 1 1 calc R
H5B H 0.7537 -0.1564 0.0071 0.031 Uiso 1 1 calc R
C6 C 0.7982(4) -0.1803(3) 0.1216(3) 0.0247(12) Uani 1 1 d .
H6A H 0.8512 -0.222 0.1164 0.03 Uiso 1 1 calc R
H6B H 0.7595 -0.1991 0.1589 0.03 Uiso 1 1 calc R
C7 C 0.8629(4) -0.1037(3) 0.1519(3) 0.0231(11) Uani 1 1 d .
H7A H 0.9132 -0.1137 0.2034 0.028 Uiso 1 1 calc R
H7B H 0.9094 -0.0887 0.1182 0.028 Uiso 1 1 calc R
C8 C 0.9173(4) 0.1097(2) 0.1402(3) 0.0152(10) Uani 1 1 d .
H8 H 0.9663 0.1501 0.1734 0.018 Uiso 1 1 calc R
C9 C 0.9964(4) 0.0594(3) 0.1085(3) 0.0195(11) Uani 1 1 d .
H9A H 1.0478 0.0297 0.1505 0.023 Uiso 1 1 calc R
H9B H 0.9528 0.0205 0.0716 0.023 Uiso 1 1 calc R
C10 C 1.0636(4) 0.1121(3) 0.0692(3) 0.0241(12) Uani 1 1 d .
H10A H 1.1115 0.1482 0.1072 0.029 Uiso 1 1 calc R
H10B H 1.1125 0.0784 0.0479 0.029 Uiso 1 1 calc R
C11 C 0.9883(4) 0.1606(3) 0.0060(3) 0.0245(12) Uani 1 1 d .
H11A H 0.9462 0.1247 -0.0347 0.029 Uiso 1 1 calc R
H11B H 1.034 0.1962 -0.0162 0.029 Uiso 1 1 calc R
C12 C 0.9070(4) 0.2100(3) 0.0358(3) 0.0249(12) Uani 1 1 d .
H12A H 0.8552 0.2381 -0.0072 0.03 Uiso 1 1 calc R
H12B H 0.9487 0.2504 0.0719 0.03 Uiso 1 1 calc R
C13 C 0.8402(4) 0.1577(3) 0.0760(3) 0.0204(11) Uani 1 1 d .
H13A H 0.7913 0.1916 0.0972 0.024 Uiso 1 1 calc R
H13B H 0.7923 0.1211 0.0386 0.024 Uiso 1 1 calc R
C14 C 0.9663(4) 0.0231(3) 0.2809(3) 0.0178(11) Uani 1 1 d .
H14 H 1.0113 -0.0119 0.2566 0.021 Uiso 1 1 calc R
C15 C 1.0430(4) 0.0892(3) 0.3222(3) 0.0231(11) Uani 1 1 d .
H15A H 1.07 0.12 0.2848 0.028 Uiso 1 1 calc R
H15B H 1.0003 0.1256 0.3461 0.028 Uiso 1 1 calc R
C16 C 1.1419(4) 0.0570(3) 0.3831(3) 0.0265(12) Uani 1 1 d .
H16A H 1.1867 0.1017 0.4107 0.032 Uiso 1 1 calc R
H16B H 1.1896 0.0257 0.3587 0.032 Uiso 1 1 calc R
C17 C 1.1044(4) 0.0045(3) 0.4396(3) 0.0288(12) Uani 1 1 d .
H17A H 1.1704 -0.0187 0.4763 0.035 Uiso 1 1 calc R
H17B H 1.0643 0.0373 0.4684 0.035 Uiso 1 1 calc R
C18 C 1.0295(4) -0.0608(3) 0.3991(3) 0.0265(12) Uani 1 1 d .
H18A H 1.0036 -0.0924 0.4365 0.032 Uiso 1 1 calc R
H18B H 1.0718 -0.0965 0.3742 0.032 Uiso 1 1 calc R
C19 C 0.9295(4) -0.0274(3) 0.3394(3) 0.0216(11) Uani 1 1 d .
H19A H 0.8847 0.0056 0.3646 0.026 Uiso 1 1 calc R
H19B H 0.8822 -0.0716 0.313 0.026 Uiso 1 1 calc R
C20 C 0.4499(4) 0.2189(3) 0.2210(3) 0.0209(11) Uani 1 1 d .
H20 H 0.4848 0.2659 0.2519 0.025 Uiso 1 1 calc R
C21 C 0.4543(4) 0.2382(3) 0.1408(3) 0.0267(12) Uani 1 1 d .
H21A H 0.4183 0.195 0.106 0.032 Uiso 1 1 calc R
H21B H 0.533 0.2415 0.1399 0.032 Uiso 1 1 calc R
C22 C 0.3957(4) 0.3168(3) 0.1128(3) 0.0238(11) Uani 1 1 d .
H22A H 0.436 0.3607 0.1447 0.029 Uiso 1 1 calc R
H22B H 0.3974 0.3265 0.0597 0.029 Uiso 1 1 calc R
C23 C 0.2751(4) 0.3156(3) 0.1163(3) 0.0335(13) Uani 1 1 d .
H23A H 0.2411 0.3683 0.1016 0.04 Uiso 1 1 calc R
H23B H 0.2326 0.2761 0.0795 0.04 Uiso 1 1 calc R
C24 C 0.2683(4) 0.2951(3) 0.1948(3) 0.0294(13) Uani 1 1 d .
H24A H 0.1891 0.2893 0.1937 0.035 Uiso 1 1 calc R
H24B H 0.2998 0.3394 0.2298 0.035 Uiso 1 1 calc R
C25 C 0.3297(4) 0.2192(3) 0.2257(3) 0.0228(11) Uani 1 1 d .
H25A H 0.2896 0.1736 0.1965 0.027 Uiso 1 1 calc R
H25B H 0.3297 0.2125 0.2795 0.027 Uiso 1 1 calc R
C26 C 0.5394(4) 0.1434(2) 0.3674(3) 0.0164(10) Uani 1 1 d .
H26 H 0.4604 0.1415 0.3694 0.02 Uiso 1 1 calc R
C27 C 0.6014(4) 0.0743(3) 0.4153(2) 0.0187(11) Uani 1 1 d .
H27A H 0.6796 0.0738 0.4132 0.022 Uiso 1 1 calc R
H27B H 0.5665 0.0236 0.394 0.022 Uiso 1 1 calc R
C28 C 0.5989(4) 0.0816(3) 0.4986(3) 0.0191(11) Uani 1 1 d .
H28A H 0.5211 0.0775 0.5012 0.023 Uiso 1 1 calc R
H28B H 0.6417 0.0373 0.5285 0.023 Uiso 1 1 calc R
C29 C 0.6480(4) 0.1598(3) 0.5330(3) 0.0208(11) Uani 1 1 d .
H29A H 0.728 0.1617 0.5355 0.025 Uiso 1 1 calc R
H29B H 0.6412 0.1642 0.5855 0.025 Uiso 1 1 calc R
C30 C 0.5880(4) 0.2285(3) 0.4856(3) 0.0222(11) Uani 1 1 d .
H30A H 0.624 0.2788 0.5073 0.027 Uiso 1 1 calc R
H30B H 0.51 0.2298 0.4882 0.027 Uiso 1 1 calc R
C31 C 0.5889(4) 0.2226(3) 0.4022(3) 0.0192(11) Uani 1 1 d .
H31A H 0.6663 0.2272 0.3989 0.023 Uiso 1 1 calc R
H31B H 0.5453 0.2668 0.373 0.023 Uiso 1 1 calc R
C32 C 0.4593(4) 0.0392(3) 0.2377(2) 0.0155(10) Uani 1 1 d .
H32 H 0.5145 -0.0038 0.2582 0.019 Uiso 1 1 calc R
C33 C 0.3614(4) 0.0214(3) 0.2708(3) 0.0213(11) Uani 1 1 d .
H33A H 0.2999 0.0591 0.2495 0.026 Uiso 1 1 calc R
H33B H 0.3854 0.0282 0.3267 0.026 Uiso 1 1 calc R
C34 C 0.3205(4) -0.0641(3) 0.2510(3) 0.0239(12) Uani 1 1 d .
H34A H 0.3798 -0.1015 0.277 0.029 Uiso 1 1 calc R
H34B H 0.255 -0.0739 0.2701 0.029 Uiso 1 1 calc R
C35 C 0.2891(4) -0.0799(3) 0.1657(3) 0.0225(11) Uani 1 1 d .
H35A H 0.2691 -0.1365 0.1559 0.027 Uiso 1 1 calc R
H35B H 0.2234 -0.0475 0.14 0.027 Uiso 1 1 calc R
C36 C 0.3853(4) -0.0595(3) 0.1335(3) 0.0258(12) Uani 1 1 d .
H36A H 0.3618 -0.067 0.0776 0.031 Uiso 1 1 calc R
H36B H 0.4481 -0.096 0.1551 0.031 Uiso 1 1 calc R
C37 C 0.4240(4) 0.0259(3) 0.1517(3) 0.0197(11) Uani 1 1 d .
H37A H 0.3628 0.0628 0.1275 0.024 Uiso 1 1 calc R
H37B H 0.4875 0.0371 0.1307 0.024 Uiso 1 1 calc R
B1 B 0.8136(5) 0.2198(3) 0.2673(3) 0.0247(14) Uani 1 1 d .
P1 P 0.84492(10) 0.05890(7) 0.20374(7) 0.0156(3) Uani 1 1 d .
P2 P 0.53894(10) 0.13369(7) 0.26591(6) 0.0143(3) Uani 1 1 d .
Ru1 Ru 0.71419(3) 0.12887(2) 0.24294(2) 0.01583(15) Uani 1 1 d .
HY3 H 0.650(4) 0.098(3) 0.178(3) 0.023(6) Uiso 1 1 d .
HY1 H 0.738(4) 0.227(3) 0.212(3) 0.023(6) Uiso 1 1 d .
HY2 H 0.800(3) 0.179(3) 0.326(2) 0.023(6) Uiso 1 1 d .
HY4 H 0.710(4) 0.046(3) 0.286(2) 0.023(6) Uiso 1 1 d .

loop_
_atom_site_aniso_label
_atom_site_aniso_U_11
_atom_site_aniso_U_22
_atom_site_aniso_U_33
_atom_site_aniso_U_23
_atom_site_aniso_U_13
_atom_site_aniso_U_12
C1 0.030(3) 0.017(3) 0.063(4) -0.002(3) 0.015(3) -0.003(2)
C2 0.020(3) 0.017(2) 0.023(3) 0.000(2) 0.014(2) -0.002(2)
C3 0.018(3) 0.025(3) 0.022(3) -0.001(2) 0.011(2) 0.002(2)
C4 0.024(3) 0.033(3) 0.029(3) -0.005(2) 0.014(2) -0.004(2)
C5 0.027(3) 0.026(3) 0.030(3) -0.007(2) 0.019(2) -0.011(2)
C6 0.032(3) 0.022(3) 0.027(3) -0.003(2) 0.018(2) -0.002(2)
C7 0.023(3) 0.022(3) 0.027(3) -0.002(2) 0.011(2) 0.002(2)
C8 0.015(3) 0.013(2) 0.020(2) 0.0011(19) 0.009(2) 0.000(2)
C9 0.019(3) 0.021(3) 0.022(3) 0.007(2) 0.011(2) 0.004(2)
C10 0.020(3) 0.031(3) 0.027(3) 0.006(2) 0.015(2) 0.005(2)
C11 0.024(3) 0.027(3) 0.028(3) 0.002(2) 0.016(2) -0.003(2)
C12 0.027(3) 0.026(3) 0.025(3) 0.007(2) 0.012(2) 0.001(2)
C13 0.016(3) 0.022(3) 0.024(3) 0.003(2) 0.005(2) 0.005(2)
C14 0.020(3) 0.015(2) 0.022(3) 0.000(2) 0.012(2) 0.004(2)
C15 0.022(3) 0.024(3) 0.024(3) 0.004(2) 0.007(2) 0.002(2)
C16 0.021(3) 0.034(3) 0.024(3) -0.001(2) 0.005(2) 0.003(2)
C17 0.023(3) 0.042(3) 0.021(3) 0.003(2) 0.007(2) 0.007(3)
C18 0.032(3) 0.029(3) 0.023(3) 0.007(2) 0.016(2) 0.010(2)
C19 0.024(3) 0.020(3) 0.024(3) 0.002(2) 0.011(2) 0.003(2)
C20 0.021(3) 0.018(3) 0.026(3) 0.002(2) 0.010(2) 0.003(2)
C21 0.027(3) 0.031(3) 0.025(3) 0.009(2) 0.011(2) 0.007(2)
C22 0.024(3) 0.024(3) 0.023(3) 0.008(2) 0.007(2) 0.004(2)
C23 0.039(3) 0.031(3) 0.030(3) 0.003(3) 0.009(3) 0.011(3)
C24 0.028(3) 0.031(3) 0.033(3) 0.006(2) 0.016(2) 0.014(3)
C25 0.021(3) 0.029(3) 0.021(3) 0.003(2) 0.010(2) 0.002(2)
C26 0.020(3) 0.011(2) 0.020(3) -0.0013(19) 0.008(2) 0.000(2)
C27 0.023(3) 0.015(2) 0.019(3) 0.000(2) 0.006(2) -0.001(2)
C28 0.020(3) 0.019(3) 0.020(3) 0.004(2) 0.009(2) -0.001(2)
C29 0.019(3) 0.026(3) 0.019(3) -0.003(2) 0.007(2) -0.004(2)
C30 0.021(3) 0.020(3) 0.027(3) -0.006(2) 0.010(2) 0.000(2)
C31 0.020(3) 0.015(2) 0.021(3) 0.001(2) 0.005(2) 0.000(2)
C32 0.015(3) 0.014(2) 0.020(3) -0.001(2) 0.010(2) -0.001(2)
C33 0.021(3) 0.022(3) 0.022(3) -0.006(2) 0.008(2) -0.006(2)
C34 0.025(3) 0.020(3) 0.031(3) -0.002(2) 0.016(2) -0.006(2)
C35 0.021(3) 0.013(3) 0.034(3) -0.002(2) 0.010(2) -0.004(2)
C36 0.026(3) 0.029(3) 0.025(3) -0.012(2) 0.010(2) -0.007(2)
C37 0.018(3) 0.019(3) 0.023(3) 0.000(2) 0.007(2) 0.000(2)
B1 0.030(4) 0.020(3) 0.030(4) 0.002(3) 0.017(3) 0.007(3)
P1 0.0156(7) 0.0159(6) 0.0180(7) 0.0020(5) 0.0092(5) 0.0004(5)
P2 0.0138(6) 0.0138(6) 0.0176(6) 0.0001(5) 0.0081(5) 0.0003(5)
Ru1 0.0137(2) 0.0164(2) 0.0205(2) -0.00041(17) 0.00991(16) 0.00082(17)

loop_
_atom_type_symbol
_atom_type_description
_atom_type_scat_dispersion_real
_atom_type_scat_dispersion_imag
_atom_type_scat_source
C C 0.0033 0.0016 'International Tables Vol C Tables 4.2.6.8 and 6.1.1.4'
H H 0 0 'International Tables Vol C Tables 4.2.6.8 and 6.1.1.4'
B B 0.0013 0.0007 'International Tables Vol C Tables 4.2.6.8 and 6.1.1.4'
P P 0.1023 0.0942 'International Tables Vol C Tables 4.2.6.8 and 6.1.1.4'
Ru Ru -1.2594 0.8363 'International Tables Vol C Tables 4.2.6.8 and 6.1.1.4'

loop_
_geom_angle_atom_site_label_1
_geom_angle_atom_site_label_2
_geom_angle_atom_site_label_3
_geom_angle
B1 C1 H1A 109.5
B1 C1 H1B 109.5
H1A C1 H1B 109.5
B1 C1 H1C 109.5
H1A C1 H1C 109.5
H1B C1 H1C 109.5
C7 C2 C3 108.7(4)
C7 C2 P1 119.2(3)
C3 C2 P1 113.8(3)
C7 C2 H2 104.5
C3 C2 H2 104.5
P1 C2 H2 104.5
C4 C3 C2 110.8(4)
C4 C3 H3A 109.5
C2 C3 H3A 109.5
C4 C3 H3B 109.5
C2 C3 H3B 109.5
H3A C3 H3B 108.1
C3 C4 C5 110.7(4)
C3 C4 H4A 109.5
C5 C4 H4A 109.5
C3 C4 H4B 109.5
C5 C4 H4B 109.5
H4A C4 H4B 108.1
C6 C5 C4 111.4(4)
C6 C5 H5A 109.4
C4 C5 H5A 109.4
C6 C5 H5B 109.4
C4 C5 H5B 109.4
H5A C5 H5B 108
C5 C6 C7 111.9(4)
C5 C6 H6A 109.2
C7 C6 H6A 109.2
C5 C6 H6B 109.2
C7 C6 H6B 109.2
H6A C6 H6B 107.9
C2 C7 C6 111.8(4)
C2 C7 H7A 109.2
C6 C7 H7A 109.2
C2 C7 H7B 109.2
C6 C7 H7B 109.2
H7A C7 H7B 107.9
C13 C8 C9 109.8(4)
C13 C8 P1 114.1(3)
C9 C8 P1 117.2(3)
C13 C8 H8 104.8
C9 C8 H8 104.8
P1 C8 H8 104.8
C10 C9 C8 110.6(4)
C10 C9 H9A 109.5
C8 C9 H9A 109.5
C10 C9 H9B 109.5
C8 C9 H9B 109.5
H9A C9 H9B 108.1
C11 C10 C9 111.4(4)
C11 C10 H10A 109.3
C9 C10 H10A 109.3
C11 C10 H10B 109.3
C9 C10 H10B 109.3
H10A C10 H10B 108
C10 C11 C12 111.0(4)
C10 C11 H11A 109.4
C12 C11 H11A 109.4
C10 C11 H11B 109.4
C12 C11 H11B 109.4
H11A C11 H11B 108
C11 C12 C13 111.2(4)
C11 C12 H12A 109.4
C13 C12 H12A 109.4
C11 C12 H12B 109.4
C13 C12 H12B 109.4
H12A C12 H12B 108
C8 C13 C12 111.1(4)
C8 C13 H13A 109.4
C12 C13 H13A 109.4
C8 C13 H13B 109.4
C12 C13 H13B 109.4
H13A C13 H13B 108
C15 C14 C19 109.2(4)
C15 C14 P1 114.0(3)
C19 C14 P1 111.6(3)
C15 C14 H14 107.3
C19 C14 H14 107.3
P1 C14 H14 107.3
C16 C15 C14 112.0(4)
C16 C15 H15A 109.2
C14 C15 H15A 109.2
C16 C15 H15B 109.2
C14 C15 H15B 109.2
H15A C15 H15B 107.9
C15 C16 C17 111.2(4)
C15 C16 H16A 109.4
C17 C16 H16A 109.4
C15 C16 H16B 109.4
C17 C16 H16B 109.4
H16A C16 H16B 108
C18 C17 C16 111.0(4)
C18 C17 H17A 109.4
C16 C17 H17A 109.4
C18 C17 H17B 109.4
C16 C17 H17B 109.4
H17A C17 H17B 108
C17 C18 C19 111.0(4)
C17 C18 H18A 109.4
C19 C18 H18A 109.4
C17 C18 H18B 109.4
C19 C18 H18B 109.4
H18A C18 H18B 108
C18 C19 C14 111.1(4)
C18 C19 H19A 109.4
C14 C19 H19A 109.4
C18 C19 H19B 109.4
C14 C19 H19B 109.4
H19A C19 H19B 108
C21 C20 C25 110.7(4)
C21 C20 P2 114.4(3)
C25 C20 P2 117.1(3)
C21 C20 H20 104.3
C25 C20 H20 104.3
P2 C20 H20 104.3
C20 C21 C22 111.5(4)
C20 C21 H21A 109.3
C22 C21 H21A 109.3
C20 C21 H21B 109.3
C22 C21 H21B 109.3
H21A C21 H21B 108
C23 C22 C21 111.2(4)
C23 C22 H22A 109.4
C21 C22 H22A 109.4
C23 C22 H22B 109.4
C21 C22 H22B 109.4
H22A C22 H22B 108
C24 C23 C22 111.2(4)
C24 C23 H23A 109.4
C22 C23 H23A 109.4
C24 C23 H23B 109.4
C22 C23 H23B 109.4
H23A C23 H23B 108
C23 C24 C25 113.0(4)
C23 C24 H24A 109
C25 C24 H24A 109
C23 C24 H24B 109
C25 C24 H24B 109
H24A C24 H24B 107.8
C24 C25 C20 112.7(4)
C24 C25 H25A 109
C20 C25 H25A 109
C24 C25 H25B 109
C20 C25 H25B 109
H25A C25 H25B 107.8
C31 C26 C27 110.0(4)
C31 C26 P2 112.4(3)
C27 C26 P2 111.4(3)
C31 C26 H26 107.6
C27 C26 H26 107.6
P2 C26 H26 107.6
C26 C27 C28 111.1(4)
C26 C27 H27A 109.4
C28 C27 H27A 109.4
C26 C27 H27B 109.4
C28 C27 H27B 109.4
H27A C27 H27B 108
C29 C28 C27 111.3(4)
C29 C28 H28A 109.4
C27 C28 H28A 109.4
C29 C28 H28B 109.4
C27 C28 H28B 109.4
H28A C28 H28B 108
C28 C29 C30 110.4(4)
C28 C29 H29A 109.6
C30 C29 H29A 109.6
C28 C29 H29B 109.6
C30 C29 H29B 109.6
H29A C29 H29B 108.1
C29 C30 C31 112.3(4)
C29 C30 H30A 109.1
C31 C30 H30A 109.1
C29 C30 H30B 109.1
C31 C30 H30B 109.1
H30A C30 H30B 107.9
C30 C31 C26 111.0(4)
C30 C31 H31A 109.4
C26 C31 H31A 109.4
C30 C31 H31B 109.4
C26 C31 H31B 109.4
H31A C31 H31B 108
C37 C32 C33 110.0(4)
C37 C32 P2 112.8(3)
C33 C32 P2 118.5(3)
C37 C32 H32 104.7
C33 C32 H32 104.7
P2 C32 H32 104.7
C32 C33 C34 109.8(4)
C32 C33 H33A 109.7
C34 C33 H33A 109.7
C32 C33 H33B 109.7
C34 C33 H33B 109.7
H33A C33 H33B 108.2
C35 C34 C33 112.3(4)
C35 C34 H34A 109.1
C33 C34 H34A 109.1
C35 C34 H34B 109.1
C33 C34 H34B 109.1
H34A C34 H34B 107.9
C36 C35 C34 110.5(4)
C36 C35 H35A 109.5
C34 C35 H35A 109.5
C36 C35 H35B 109.5
C34 C35 H35B 109.5
H35A C35 H35B 108.1
C35 C36 C37 111.5(4)
C35 C36 H36A 109.3
C37 C36 H36A 109.3
C35 C36 H36B 109.3
C37 C36 H36B 109.3
H36A C36 H36B 108
C36 C37 C32 110.2(4)
C36 C37 H37A 109.6
C32 C37 H37A 109.6
C36 C37 H37B 109.6
C32 C37 H37B 109.6
H37A C37 H37B 108.1
C1 B1 Ru1 168.1(4)
C1 B1 HY1 115(2)
Ru1 B1 HY1 64(2)
C1 B1 HY2 122(2)
Ru1 B1 HY2 63.7(19)
HY1 B1 HY2 119(3)
C14 P1 C2 102.5(2)
C14 P1 C8 100.7(2)
C2 P1 C8 107.4(2)
C14 P1 Ru1 115.71(14)
C2 P1 Ru1 110.95(15)
C8 P1 Ru1 118.08(14)
C26 P2 C20 102.0(2)
C26 P2 C32 101.79(19)
C20 P2 C32 109.1(2)
C26 P2 Ru1 115.88(16)
C20 P2 Ru1 114.99(14)
C32 P2 Ru1 111.90(14)
B1 Ru1 P1 90.64(16)
B1 Ru1 P2 120.08(16)
P1 Ru1 P2 149.23(4)
B1 Ru1 HY3 133.8(19)
P1 Ru1 HY3 80.2(18)
P2 Ru1 HY3 79.1(18)
B1 Ru1 HY1 36.4(14)
P1 Ru1 HY1 100.5(14)
P2 Ru1 HY1 105.6(14)
HY3 Ru1 HY1 101(2)
B1 Ru1 HY2 41.2(14)
P1 Ru1 HY2 101.3(13)
P2 Ru1 HY2 101.4(13)
HY3 Ru1 HY2 174(2)
HY1 Ru1 HY2 74(2)
B1 Ru1 HY4 132.5(15)
P1 Ru1 HY4 80.2(15)
P2 Ru1 HY4 77.5(15)
HY3 Ru1 HY4 91(2)
HY1 Ru1 HY4 169(2)
HY2 Ru1 HY4 95(2)

loop_
_geom_bond_atom_site_label_1
_geom_bond_atom_site_label_2
_geom_bond_distance
C1 B1 1.537(8)
C1 H1A 0.98
C1 H1B 0.98
C1 H1C 0.98
C2 C7 1.524(6)
C2 C3 1.541(6)
C2 P1 1.865(5)
C2 H2 1
C3 C4 1.522(6)
C3 H3A 0.99
C3 H3B 0.99
C4 C5 1.526(7)
C4 H4A 0.99
C4 H4B 0.99
C5 C6 1.499(7)
C5 H5A 0.99
C5 H5B 0.99
C6 C7 1.543(6)
C6 H6A 0.99
C6 H6B 0.99
C7 H7A 0.99
C7 H7B 0.99
C8 C13 1.529(6)
C8 C9 1.533(6)
C8 P1 1.867(4)
C8 H8 1
C9 C10 1.532(6)
C9 H9A 0.99
C9 H9B 0.99
C10 C11 1.513(7)
C10 H10A 0.99
C10 H10B 0.99
C11 C12 1.528(6)
C11 H11A 0.99
C11 H11B 0.99
C12 C13 1.535(6)
C12 H12A 0.99
C12 H12B 0.99
C13 H13A 0.99
C13 H13B 0.99
C14 C15 1.528(6)
C14 C19 1.534(6)
C14 P1 1.863(5)
C14 H14 1
C15 C16 1.517(7)
C15 H15A 0.99
C15 H15B 0.99
C16 C17 1.529(7)
C16 H16A 0.99
C16 H16B 0.99
C17 C18 1.501(7)
C17 H17A 0.99
C17 H17B 0.99
C18 C19 1.522(7)
C18 H18A 0.99
C18 H18B 0.99
C19 H19A 0.99
C19 H19B 0.99
C20 C21 1.518(6)
C20 C25 1.529(6)
C20 P2 1.863(5)
C20 H20 1
C21 C22 1.532(6)
C21 H21A 0.99
C21 H21B 0.99
C22 C23 1.528(7)
C22 H22A 0.99
C22 H22B 0.99
C23 C24 1.502(7)
C23 H23A 0.99
C23 H23B 0.99
C24 C25 1.519(7)
C24 H24A 0.99
C24 H24B 0.99
C25 H25A 0.99
C25 H25B 0.99
C26 C31 1.533(6)
C26 C27 1.533(6)
C26 P2 1.860(4)
C26 H26 1
C27 C28 1.536(6)
C27 H27A 0.99
C27 H27B 0.99
C28 C29 1.515(6)
C28 H28A 0.99
C28 H28B 0.99
C29 C30 1.516(6)
C29 H29A 0.99
C29 H29B 0.99
C30 C31 1.531(6)
C30 H30A 0.99
C30 H30B 0.99
C31 H31A 0.99
C31 H31B 0.99
C32 C37 1.527(6)
C32 C33 1.538(6)
C32 P2 1.875(4)
C32 H32 1
C33 C34 1.539(6)
C33 H33A 0.99
C33 H33B 0.99
C34 C35 1.522(6)
C34 H34A 0.99
C34 H34B 0.99
C35 C36 1.518(6)
C35 H35A 0.99
C35 H35B 0.99
C36 C37 1.527(6)
C36 H36A 0.99
C36 H36B 0.99
C37 H37A 0.99
C37 H37B 0.99
B1 Ru1 1.947(6)
B1 HY1 1.18(4)
B1 HY2 1.33(4)
P1 Ru1 2.2866(12)
P2 Ru1 2.3448(12)
Ru1 HY3 1.34(4)
Ru1 HY1 1.79(4)
Ru1 HY2 1.81(4)
Ru1 HY4 1.62(4)
